data_2210159
loop_
_publ_author_name
'Yue-Qin Yu'
'Jun Wan'
'Zheng-Zhong Peng'
'Ping-Kai Ouyang'
'Shu-Sheng Zhang'

_publ_section_title 3-(Benzotriazol-1-yl)-1-(<i>p</i>-tolyl)-2-(1<i>H</i>-1,2,4-triazol-2-yl)propan-1-one
_journal_coeditor_code CI2128
_journal_issue 9
_journal_name_full 'Acta Crystallographica Section E'
_journal_page_first o3670
_journal_page_last o3671
_journal_paper_doi 10.1107/S1600536806029710
_journal_volume 62
_journal_year 2006
_chemical_formula_iupac 'C18 H16 N6 O'
_chemical_formula_moiety 'C18 H16 N6 O'
_chemical_formula_sum 'C18 H16 N6 O'
_chemical_formula_weight 332.37
_chemical_name_systematic
;
3-(Benzotriazol-1-yl)-1-(p-tolyl)-2-(1H-1,2,4-triazol-2-yl)propan-1-one
;
_space_group_IT_number 15
_symmetry_cell_setting monoclinic
_symmetry_space_group_name_Hall '-C 2yc'
_symmetry_space_group_name_H-M 'C 1 2/c 1'
_atom_sites_solution_hydrogens geom
_atom_sites_solution_primary direct
_atom_sites_solution_secondary difmap
_audit_creation_method SHELXL-97
_cell_angle_alpha 90.00
_cell_angle_beta 116.9270(10)
_cell_angle_gamma 90.00
_cell_formula_units_Z 8
_cell_length_a 30.972(3)
_cell_length_b 8.1625(8)
_cell_length_c 14.6599(14)
_cell_measurement_reflns_used 2365
_cell_measurement_temperature 293(2)
_cell_measurement_theta_max 23.4
_cell_measurement_theta_min 2.8
_cell_volume 3304.3(6)
_computing_cell_refinement 'SAINT (Siemens, 1996)'
_computing_data_collection 'SMART (Siemens, 1996)'
_computing_data_reduction SAINT
_computing_molecular_graphics SHELXTL
_computing_publication_material
;
SHELXTL, PARST (Nardelli, 1995) and PLATON (Spek, 2003)
;
_computing_structure_refinement 'SHELXL97 (Sheldrick, 1997)'
_computing_structure_solution 'SHELXS97 (Sheldrick, 1997)'
_diffrn_ambient_temperature 293(2)
_diffrn_detector_area_resol_mean 8.33
_diffrn_measured_fraction_theta_full 0.996
_diffrn_measured_fraction_theta_max 0.996
_diffrn_measurement_device_type
;
Siemens SMART 1000 CCD area-detector
;
_diffrn_measurement_method \w
_diffrn_radiation_monochromator graphite
_diffrn_radiation_source 'fine-focus sealed tube'
_diffrn_radiation_type MoK\a
_diffrn_radiation_wavelength 0.71073
_diffrn_reflns_av_R_equivalents 0.0219
_diffrn_reflns_av_sigmaI/netI 0.0254
_diffrn_reflns_limit_h_max 38
_diffrn_reflns_limit_h_min -29
_diffrn_reflns_limit_k_max 9
_diffrn_reflns_limit_k_min -10
_diffrn_reflns_limit_l_max 16
_diffrn_reflns_limit_l_min -18
_diffrn_reflns_number 8988
_diffrn_reflns_theta_full 26.04
_diffrn_reflns_theta_max 26.04
_diffrn_reflns_theta_min 2.60
_diffrn_standards_number 0
_exptl_absorpt_coefficient_mu 0.089
_exptl_absorpt_correction_T_max 0.9894
_exptl_absorpt_correction_T_min 0.9816
_exptl_absorpt_correction_type multi-scan
_exptl_absorpt_process_details '(SADABS; Sheldrick, 1996)'
_exptl_crystal_colour colourless
_exptl_crystal_density_diffrn 1.336
_exptl_crystal_density_method 'not measured'
_exptl_crystal_description Block
_exptl_crystal_F_000 1392
_exptl_crystal_size_max 0.21
_exptl_crystal_size_mid 0.17
_exptl_crystal_size_min 0.12
_refine_diff_density_max 0.177
_refine_diff_density_min -0.183
_refine_ls_extinction_method none
_refine_ls_goodness_of_fit_ref 1.035
_refine_ls_hydrogen_treatment constr
_refine_ls_matrix_type full
_refine_ls_number_parameters 227
_refine_ls_number_reflns 3249
_refine_ls_number_restraints 0
_refine_ls_restrained_S_all 1.035
_refine_ls_R_factor_all 0.0623
_refine_ls_R_factor_gt 0.0437
_refine_ls_shift/su_max 0.031
_refine_ls_shift/su_mean 0.001
_refine_ls_structure_factor_coef Fsqd
_refine_ls_weighting_details 'calc w=1/[\s^2^(Fo^2^)+(0.0514P)^2^+1.0955P] where P=(Fo^2^+2Fc^2^)/3'
_refine_ls_weighting_scheme calc
_refine_ls_wR_factor_gt 0.1044
_refine_ls_wR_factor_ref 0.1147
_reflns_number_gt 2396
_reflns_number_total 3249
_reflns_threshold_expression I>2\s(I)
_cod_data_source_file ci2128.cif
_cod_data_source_block I
_cod_depositor_comments
;
The following automatic conversions were performed:
'_symmetry_cell_setting' value 'Monoclinic' changed to 'monoclinic'
according to '/home/saulius/struct/CIF-dictionaries/cif_core.dic'
dictionary named 'cif_core.dic' version 2.4.1 from 2010-06-29.

Automatic conversion script
Id: cif_fix_enum 1527 2010-12-29 10:47:43Z saulius 

The following automatic conversions were performed:

'_symmetry_cell_setting' value 'Monoclinic' changed to 'monoclinic'
according to /home/saulius/struct/CIF-dictionaries/cif_core.dic
dictionary named 'cif_core.dic' version 2.4.1 from 2010-06-29.

Automatic conversion script
Id: cif_fix_values 1715 2011-07-08 13:25:40Z adriana 
;
_cod_original_cell_volume 3304.4(6)
_cod_original_sg_symbol_H-M 'C 2/c'
_cod_database_code 2210159
_cod_database_fobs_code 2210159

loop_
_symmetry_equiv_pos_as_xyz
'x, y, z'
'-x, y, -z+1/2'
'x+1/2, y+1/2, z'
'-x+1/2, y+1/2, -z+1/2'
'-x, -y, -z'
'x, -y, z-1/2'
'-x+1/2, -y+1/2, -z'
'x+1/2, -y+1/2, z-1/2'

loop_
_atom_site_type_symbol
_atom_site_label
_atom_site_fract_x
_atom_site_fract_y
_atom_site_fract_z
_atom_site_U_iso_or_equiv
_atom_site_adp_type
_atom_site_calc_flag
_atom_site_refinement_flags
_atom_site_occupancy
O O1 0.08098(5) 0.43974(16) 0.18793(9) 0.0665(4) Uani d . 1
N N1 0.20479(5) 0.53170(16) 0.45005(10) 0.0447(3) Uani d . 1
N N2 0.24836(5) 0.46131(18) 0.47956(11) 0.0533(4) Uani d . 1
N N3 0.27683(5) 0.50472(18) 0.57360(12) 0.0576(4) Uani d . 1
N N4 0.13110(4) 0.30689(15) 0.42742(9) 0.0403(3) Uani d . 1
N N5 0.09538(5) 0.39525(18) 0.43336(11) 0.0527(4) Uani d . 1
N N6 0.13335(6) 0.2376(3) 0.57259(12) 0.0774(5) Uani d . 1
C C1 0.08980(6) 0.0115(2) 0.24572(14) 0.0535(4) Uani d . 1
H H1 0.1225 0.0047 0.2916 0.064 Uiso calc R 1
C C2 0.06282(7) -0.1298(2) 0.20992(15) 0.0599(5) Uani d . 1
H H2 0.0780 -0.2309 0.2308 0.072 Uiso calc R 1
C C3 0.01397(6) -0.1248(2) 0.14395(14) 0.0549(5) Uani d . 1
C C4 -0.00743(6) 0.0271(2) 0.11411(14) 0.0610(5) Uani d . 1
H H4 -0.0405 0.0337 0.0706 0.073 Uiso calc R 1
C C5 0.01909(6) 0.1686(2) 0.14745(13) 0.0550(5) Uani d . 1
H H5 0.0039 0.2695 0.1256 0.066 Uiso calc R 1
C C6 0.06828(6) 0.16283(19) 0.21348(11) 0.0429(4) Uani d . 1
C C7 0.09531(6) 0.3193(2) 0.24172(12) 0.0443(4) Uani d . 1
C C8 0.14239(6) 0.33204(19) 0.34255(11) 0.0412(4) Uani d . 1
H H8 0.1649 0.2464 0.3439 0.049 Uiso calc R 1
C C9 0.16575(6) 0.4997(2) 0.34939(13) 0.0513(4) Uani d . 1
H H9A 0.1782 0.5050 0.2995 0.062 Uiso calc R 1
H H9B 0.1413 0.5842 0.3325 0.062 Uiso calc R 1
C C10 0.20468(6) 0.62330(19) 0.52762(12) 0.0445(4) Uani d . 1
C C11 0.25117(6) 0.6056(2) 0.60607(13) 0.0496(4) Uani d . 1
C C12 0.26521(9) 0.6824(2) 0.70028(15) 0.0706(6) Uani d . 1
H H12 0.2964 0.6713 0.7534 0.085 Uiso calc R 1
C C13 0.23123(12) 0.7740(3) 0.71050(19) 0.0868(8) Uani d . 1
H H13 0.2393 0.8260 0.7726 0.104 Uiso calc R 1
C C14 0.18415(10) 0.7933(3) 0.6306(2) 0.0835(7) Uani d . 1
H H14 0.1622 0.8585 0.6411 0.100 Uiso calc R 1
C C15 0.16981(7) 0.7188(2) 0.53777(17) 0.0661(5) Uani d . 1
H H15 0.1387 0.7311 0.4847 0.079 Uiso calc R 1
C C16 0.15291(7) 0.2165(3) 0.51059(14) 0.0648(5) Uani d . 1
H H16 0.1788 0.1468 0.5236 0.078 Uiso calc R 1
C C17 0.09854(7) 0.3476(3) 0.52129(14) 0.0601(5) Uani d . 1
H H17 0.0780 0.3874 0.5467 0.072 Uiso calc R 1
C C18 -0.01541(8) -0.2794(3) 0.10510(18) 0.0784(6) Uani d . 1
H H18A -0.0375 -0.2671 0.0338 0.118 Uiso calc R 1
H H18B -0.0334 -0.2996 0.1429 0.118 Uiso calc R 1
H H18C 0.0059 -0.3700 0.1139 0.118 Uiso calc R 1

loop_
_atom_site_aniso_label
_atom_site_aniso_U_11
_atom_site_aniso_U_22
_atom_site_aniso_U_33
_atom_site_aniso_U_12
_atom_site_aniso_U_13
_atom_site_aniso_U_23
O1 0.0686(9) 0.0567(8) 0.0511(7) -0.0057(7) 0.0068(6) 0.0152(6)
N1 0.0387(8) 0.0449(8) 0.0466(8) -0.0026(6) 0.0159(6) -0.0021(6)
N2 0.0439(8) 0.0525(9) 0.0612(10) 0.0014(7) 0.0219(7) -0.0024(7)
N3 0.0466(9) 0.0534(9) 0.0599(9) -0.0001(7) 0.0129(7) -0.0003(7)
N4 0.0361(7) 0.0437(7) 0.0375(7) 0.0028(6) 0.0134(6) 0.0005(6)
N5 0.0463(8) 0.0579(9) 0.0565(9) 0.0084(7) 0.0254(7) -0.0020(7)
N6 0.0628(11) 0.1235(15) 0.0520(9) 0.0225(11) 0.0313(8) 0.0218(10)
C1 0.0394(9) 0.0517(10) 0.0576(10) 0.0023(8) 0.0116(8) -0.0029(8)
C2 0.0514(11) 0.0452(10) 0.0732(12) 0.0030(8) 0.0197(9) -0.0031(9)
C3 0.0498(11) 0.0556(11) 0.0572(11) -0.0075(9) 0.0224(9) -0.0086(9)
C4 0.0385(10) 0.0680(13) 0.0602(11) -0.0034(9) 0.0080(8) -0.0020(9)
C5 0.0454(10) 0.0519(10) 0.0539(10) 0.0046(8) 0.0103(8) 0.0039(8)
C6 0.0412(9) 0.0481(9) 0.0366(8) -0.0004(7) 0.0151(7) -0.0012(7)
C7 0.0464(9) 0.0465(9) 0.0376(8) 0.0003(7) 0.0170(7) 0.0021(7)
C8 0.0401(9) 0.0430(9) 0.0397(8) 0.0001(7) 0.0173(7) -0.0004(7)
C9 0.0505(10) 0.0507(10) 0.0445(9) -0.0058(8) 0.0141(8) 0.0034(8)
C10 0.0485(10) 0.0365(8) 0.0518(10) -0.0055(7) 0.0254(8) -0.0020(7)
C11 0.0558(11) 0.0390(9) 0.0494(10) -0.0095(8) 0.0198(8) -0.0009(8)
C12 0.0943(16) 0.0514(11) 0.0535(12) -0.0183(11) 0.0224(11) -0.0059(9)
C13 0.144(3) 0.0584(13) 0.0701(15) -0.0201(15) 0.0589(17) -0.0173(11)
C14 0.115(2) 0.0558(12) 0.114(2) -0.0026(13) 0.0819(19) -0.0156(13)
C15 0.0626(12) 0.0537(11) 0.0907(15) -0.0006(9) 0.0424(11) -0.0075(10)
C16 0.0563(11) 0.0880(14) 0.0531(11) 0.0264(10) 0.0274(9) 0.0240(10)
C17 0.0489(11) 0.0838(14) 0.0518(11) -0.0019(10) 0.0265(9) -0.0126(10)
C18 0.0652(13) 0.0673(13) 0.0917(16) -0.0181(11) 0.0259(12) -0.0178(12)

loop_
_atom_type_symbol
_atom_type_description
_atom_type_scat_dispersion_real
_atom_type_scat_dispersion_imag
_atom_type_scat_source
C C 0.0033 0.0016 'International Tables Vol C Tables 4.2.6.8 and 6.1.1.4'
H H 0.0000 0.0000 'International Tables Vol C Tables 4.2.6.8 and 6.1.1.4'
N N 0.0061 0.0033 'International Tables Vol C Tables 4.2.6.8 and 6.1.1.4'
O O 0.0106 0.0060 'International Tables Vol C Tables 4.2.6.8 and 6.1.1.4'

loop_
_geom_angle_atom_site_label_1
_geom_angle_atom_site_label_2
_geom_angle_atom_site_label_3
_geom_angle
N2 N1 C10 110.32(13)
N2 N1 C9 120.29(14)
C10 N1 C9 129.34(14)
N3 N2 N1 108.86(14)
N2 N3 C11 108.03(14)
C16 N4 N5 109.22(14)
C16 N4 C8 130.54(14)
N5 N4 C8 120.00(12)
C17 N5 N4 101.89(14)
C16 N6 C17 101.86(15)
C2 C1 C6 120.13(16)
C2 C1 H1 119.9
C6 C1 H1 119.9
C3 C2 C1 121.64(17)
C3 C2 H2 119.2
C1 C2 H2 119.2
C2 C3 C4 117.78(16)
C2 C3 C18 121.49(17)
C4 C3 C18 120.73(17)
C5 C4 C3 121.26(16)
C5 C4 H4 119.4
C3 C4 H4 119.4
C4 C5 C6 120.72(16)
C4 C5 H5 119.6
C6 C5 H5 119.6
C1 C6 C5 118.44(15)
C1 C6 C7 123.52(15)
C5 C6 C7 117.98(15)
O1 C7 C6 121.60(15)
O1 C7 C8 118.62(14)
C6 C7 C8 119.77(13)
N4 C8 C9 111.15(13)
N4 C8 C7 108.82(12)
C9 C8 C7 109.71(13)
N4 C8 H8 109.0
C9 C8 H8 109.0
C7 C8 H8 109.0
N1 C9 C8 112.36(13)
N1 C9 H9A 109.1
C8 C9 H9A 109.1
N1 C9 H9B 109.1
C8 C9 H9B 109.1
H9A C9 H9B 107.9
N1 C10 C11 103.98(14)
N1 C10 C15 133.72(17)
C11 C10 C15 122.30(17)
N3 C11 C10 108.81(15)
N3 C11 C12 130.09(18)
C10 C11 C12 121.10(18)
C13 C12 C11 116.6(2)
C13 C12 H12 121.7
C11 C12 H12 121.7
C12 C13 C14 122.3(2)
C12 C13 H13 118.8
C14 C13 H13 118.8
C15 C14 C13 121.7(2)
C15 C14 H14 119.1
C13 C14 H14 119.1
C14 C15 C10 115.9(2)
C14 C15 H15 122.1
C10 C15 H15 122.1
N6 C16 N4 111.27(17)
N6 C16 H16 124.4
N4 C16 H16 124.4
N5 C17 N6 115.75(16)
N5 C17 H17 122.1
N6 C17 H17 122.1
C3 C18 H18A 109.5
C3 C18 H18B 109.5
H18A C18 H18B 109.5
C3 C18 H18C 109.5
H18A C18 H18C 109.5
H18B C18 H18C 109.5

loop_
_geom_bond_atom_site_label_1
_geom_bond_atom_site_label_2
_geom_bond_distance
_geom_bond_publ_flag
O1 C7 1.2115(19) yes
N1 N2 1.3453(18) yes
N1 C10 1.362(2) yes
N1 C9 1.446(2) yes
N2 N3 1.305(2) ?
N3 C11 1.371(2) ?
N4 C16 1.320(2) ?
N4 N5 1.3561(18) ?
N4 C8 1.4513(19) ?
N5 C17 1.307(2) ?
N6 C16 1.312(2) ?
N6 C17 1.341(2) ?
C1 C2 1.381(2) ?
C1 C6 1.382(2) ?
C1 H1 0.93 ?
C2 C3 1.379(3) ?
C2 H2 0.93 ?
C3 C4 1.380(3) ?
C3 C18 1.509(3) ?
C4 C5 1.373(2) ?
C4 H4 0.93 ?
C5 C6 1.388(2) ?
C5 H5 0.93 ?
C6 C7 1.480(2) ?
C7 C8 1.539(2) ?
C8 C9 1.530(2) ?
C8 H8 0.98 ?
C9 H9A 0.97 ?
C9 H9B 0.97 ?
C10 C11 1.384(2) ?
C10 C15 1.393(2) ?
C11 C12 1.395(3) ?
C12 C13 1.353(3) ?
C12 H12 0.93 ?
C13 C14 1.406(4) ?
C13 H13 0.93 ?
C14 C15 1.368(3) ?
C14 H14 0.93 ?
C15 H15 0.93 ?
C16 H16 0.93 ?
C17 H17 0.93 ?
C18 H18A 0.96 ?
C18 H18B 0.96 ?
C18 H18C 0.96 ?

loop_
_geom_hbond_atom_site_label_D
_geom_hbond_atom_site_label_H
_geom_hbond_atom_site_label_A
_geom_hbond_site_symmetry_A
_geom_hbond_distance_DH
_geom_hbond_distance_HA
_geom_hbond_distance_DA
_geom_hbond_angle_DHA
_geom_hbond_publ_flag
C12 H12 N6 4_556 0.93 2.55 3.418(3) 155 yes
C16 H16 N2 7_556 0.93 2.44 3.328(3) 159 yes
C17 H17 O1 6_566 0.93 2.47 3.237(3) 140 yes

loop_
_geom_torsion_atom_site_label_1
_geom_torsion_atom_site_label_2
_geom_torsion_atom_site_label_3
_geom_torsion_atom_site_label_4
_geom_torsion
C10 N1 N2 N3 -0.41(18)
C9 N1 N2 N3 -178.13(14)
N1 N2 N3 C11 0.04(19)
C16 N4 N5 C17 -0.75(18)
C8 N4 N5 C17 -175.69(14)
C6 C1 C2 C3 -1.7(3)
C1 C2 C3 C4 0.2(3)
C1 C2 C3 C18 -179.91(19)
C2 C3 C4 C5 1.1(3)
C18 C3 C4 C5 -178.80(19)
C3 C4 C5 C6 -0.8(3)
C2 C1 C6 C5 2.0(3)
C2 C1 C6 C7 -175.08(17)
C4 C5 C6 C1 -0.7(3)
C4 C5 C6 C7 176.51(16)
C1 C6 C7 O1 153.71(18)
C5 C6 C7 O1 -23.4(2)
C1 C6 C7 C8 -27.3(2)
C5 C6 C7 C8 155.59(15)
C16 N4 C8 C9 -104.4(2)
N5 N4 C8 C9 69.33(17)
C16 N4 C8 C7 134.70(18)
N5 N4 C8 C7 -51.59(17)
O1 C7 C8 N4 115.58(17)
C6 C7 C8 N4 -63.41(18)
O1 C7 C8 C9 -6.2(2)
C6 C7 C8 C9 174.79(14)
N2 N1 C9 C8 77.19(19)
C10 N1 C9 C8 -100.04(19)
N4 C8 C9 N1 48.48(19)
C7 C8 C9 N1 168.88(14)
N2 N1 C10 C11 0.59(17)
C9 N1 C10 C11 178.04(15)
N2 N1 C10 C15 -179.77(18)
C9 N1 C10 C15 -2.3(3)
N2 N3 C11 C10 0.33(19)
N2 N3 C11 C12 179.39(17)
N1 C10 C11 N3 -0.56(18)
C15 C10 C11 N3 179.76(16)
N1 C10 C11 C12 -179.71(16)
C15 C10 C11 C12 0.6(3)
N3 C11 C12 C13 -178.94(19)
C10 C11 C12 C13 0.0(3)
C11 C12 C13 C14 -0.6(3)
C12 C13 C14 C15 0.7(4)
C13 C14 C15 C10 -0.1(3)
N1 C10 C15 C14 179.87(18)
C11 C10 C15 C14 -0.5(3)
C17 N6 C16 N4 -0.4(2)
N5 N4 C16 N6 0.7(2)
C8 N4 C16 N6 174.99(16)
N4 N5 C17 N6 0.5(2)
C16 N6 C17 N5 -0.1(2)
